data_7023514
loop_
_publ_author_name
'Tohnai, Norimitsu'
'Sugino, Misa'
'Araki, Yusuke'
'Hatanaka, Keisuke'
'Hisaki, Ichiro'
'Miyata, Mikiji'

_publ_section_title
;
 A facile and versatile approach to efficient enhancement of solid-state
 luminescence by organic-inorganic hybrid salts.
;
_journal_issue 45
_journal_name_full 'Dalton transactions (Cambridge, England : 2003)'
_journal_page_first 15922
_journal_page_last 15926
_journal_paper_doi 10.1039/c3dt51422f
_journal_volume 42
_journal_year 2013
_chemical_formula_moiety 'C15 H16 N O3 S'
_chemical_formula_sum 'C15 H16 N O3 S'
_chemical_formula_weight 290.36
_space_group_IT_number 14
_symmetry_cell_setting monoclinic
_symmetry_Int_Tables_number 14
_symmetry_space_group_name_Hall '-P 2ybc'
_symmetry_space_group_name_H-M 'P 1 21/c 1'
_atom_sites_solution_hydrogens geom
_atom_sites_solution_primary direct
_atom_sites_solution_secondary difmap
_cell_angle_alpha 90.0000
_cell_angle_beta 100.1035(14)
_cell_angle_gamma 90.0000
_cell_formula_units_Z 4
_cell_length_a 16.6824(4)
_cell_length_b 9.3186(3)
_cell_length_c 9.3783(3)
_cell_measurement_reflns_used 8461
_cell_measurement_temperature 213
_cell_measurement_theta_max 68.20
_cell_measurement_theta_min 4.75
_cell_volume 1435.31(7)
_computing_cell_refinement 'RAPID AUTO'
_computing_data_collection 'RAPID AUTO (Rigaku, ????)'
_computing_data_reduction 'RAPID AUTO'
_computing_molecular_graphics 'CrystalStructure 4.0'
_computing_publication_material 'CrystalStructure 4.0 (Rigaku, 2010)'
_computing_structure_refinement 'SHELXL97 (Sheldrick, 2008)'
_computing_structure_solution 'SIR2004 (Burla, et al., 2005)'
_diffrn_ambient_temperature 213
_diffrn_detector_area_resol_mean 10.000
_diffrn_measured_fraction_theta_full 0.997
_diffrn_measured_fraction_theta_max 0.997
_diffrn_measurement_device_type 'Rigaku R-AXIS RAPID'
_diffrn_measurement_method \w
_diffrn_radiation_type 'Cu K\a'
_diffrn_radiation_wavelength 1.54187
_diffrn_reflns_av_R_equivalents 0.1413
_diffrn_reflns_limit_h_max 20
_diffrn_reflns_limit_h_min -19
_diffrn_reflns_limit_k_max 11
_diffrn_reflns_limit_k_min -11
_diffrn_reflns_limit_l_max 11
_diffrn_reflns_limit_l_min -11
_diffrn_reflns_number 14333
_diffrn_reflns_theta_full 68.21
_diffrn_reflns_theta_max 68.21
_diffrn_standards_number 0
_exptl_absorpt_coefficient_mu 2.067
_exptl_absorpt_correction_T_max 0.902
_exptl_absorpt_correction_T_min 0.462
_exptl_absorpt_correction_type multi-scan
_exptl_absorpt_process_details 'ABSCOR (Rigaku, 1995)'
_exptl_crystal_colour yellow
_exptl_crystal_density_diffrn 1.344
_exptl_crystal_density_method 'not measured'
_exptl_crystal_description platelet
_exptl_crystal_F_000 612.00
_exptl_crystal_size_max 0.400
_exptl_crystal_size_mid 0.340
_exptl_crystal_size_min 0.050
_refine_diff_density_max 0.520
_refine_diff_density_min -0.380
_refine_ls_extinction_method none
_refine_ls_goodness_of_fit_ref 1.068
_refine_ls_hydrogen_treatment constr
_refine_ls_number_parameters 182
_refine_ls_number_reflns 2614
_refine_ls_number_restraints 0
_refine_ls_R_factor_gt 0.1230
_refine_ls_shift/su_max 0.000
_refine_ls_structure_factor_coef Fsqd
_refine_ls_weighting_details 'w = 1/[\s^2^(Fo^2^)+(0.1577P)^2^+2.8927P] where P=(Fo^2^+2Fc^2^)/3'
_refine_ls_weighting_scheme calc
_refine_ls_wR_factor_ref 0.4006
_reflns_number_gt 1149
_reflns_number_total 2614
_reflns_threshold_expression F^2^>2.0\s(F^2^)
_cod_data_source_file c3dt51422f.txt
_cod_data_source_block 15BAPA_EtSO3H
_cod_original_cell_volume 1435.31(6)
_cod_database_code 7023514

loop_
_symmetry_equiv_pos_site_id
_symmetry_equiv_pos_as_xyz
1 +X,+Y,+Z
2 -X,1/2+Y,1/2-Z
3 -X,-Y,-Z
4 +X,1/2-Y,1/2+Z

loop_
_atom_site_label
_atom_site_type_symbol
_atom_site_fract_x
_atom_site_fract_y
_atom_site_fract_z
_atom_site_U_iso_or_equiv
_atom_site_adp_type
_atom_site_occupancy
_atom_site_symmetry_multiplicity
_atom_site_calc_flag
_atom_site_refinement_flags
S1 S 0.53628(16) -0.0498(3) 0.7733(3) 0.0844(9) Uani 1.0 4 d .
O1 O 0.4518(4) -0.0774(7) 0.7884(7) 0.097(2) Uani 1.0 4 d .
O2 O 0.5509(4) -0.0794(8) 0.6289(7) 0.102(2) Uani 1.0 4 d .
O3 O 0.5629(5) 0.0967(7) 0.8176(7) 0.108(3) Uani 1.0 4 d .
N1 N 0.5970(5) 0.2018(8) 0.5346(7) 0.088(3) Uani 1.0 4 d .
C1 C 0.9365(7) 0.1187(13) 0.7240(12) 0.104(4) Uani 1.0 4 d .
C2 C 0.9924(8) 0.1640(14) 0.6356(12) 0.120(4) Uani 1.0 4 d .
C3 C 1.0775(8) 0.1521(16) 0.6833(13) 0.134(5) Uani 1.0 4 d .
C4 C 1.1074(8) 0.0992(16) 0.8154(13) 0.135(5) Uani 1.0 4 d .
C5 C 0.9156(7) 0.0086(13) 0.9541(12) 0.107(4) Uani 1.0 4 d .
C6 C 0.9697(7) 0.0592(12) 0.8612(11) 0.102(4) Uani 1.0 4 d .
C7 C 1.0526(7) 0.0456(13) 0.9101(11) 0.104(4) Uani 1.0 4 d .
C8 C 0.6828(6) 0.1791(10) 0.5795(10) 0.076(3) Uani 1.0 4 d .
C9 C 0.7186(7) 0.0668(13) 0.5335(15) 0.132(5) Uani 1.0 4 d .
C10 C 0.8025(8) 0.0444(13) 0.5827(16) 0.136(5) Uani 1.0 4 d .
C11 C 0.8479(6) 0.1396(12) 0.6714(10) 0.088(3) Uani 1.0 4 d .
C12 C 0.8079(7) 0.2489(16) 0.7182(16) 0.150(6) Uani 1.0 4 d .
C13 C 0.7276(7) 0.2687(14) 0.6721(15) 0.139(5) Uani 1.0 4 d .
C14 C 0.5979(7) -0.1647(12) 0.8929(12) 0.114(4) Uani 1.0 4 d .
C15 C 0.6861(8) -0.1463(15) 0.8875(17) 0.163(6) Uani 1.0 4 d .
H1A H 0.5719 0.1166 0.5162 0.1058 Uiso 1.0 4 calc R
H1B H 0.5884 0.2560 0.4539 0.1058 Uiso 1.0 4 calc R
H1C H 0.5769 0.2470 0.6055 0.1058 Uiso 1.0 4 calc R
H2 H 0.9726 0.2027 0.5436 0.1444 Uiso 1.0 4 calc R
H9 H 0.6884 0.0019 0.4683 0.1580 Uiso 1.0 4 calc R
H10 H 0.8274 -0.0384 0.5532 0.1629 Uiso 1.0 4 calc R
H12 H 0.8365 0.3139 0.7852 0.1800 Uiso 1.0 4 calc R
H13 H 0.7022 0.3485 0.7064 0.1673 Uiso 1.0 4 calc R
H3 H 1.1135 0.1814 0.6221 0.1608 Uiso 1.0 4 calc R
H4 H 1.1640 0.0965 0.8476 0.1625 Uiso 1.0 4 calc R
H15 H 0.8589 0.0122 0.9228 0.1279 Uiso 1.0 4 calc R
H14A H 0.5889 -0.1461 0.9917 0.1365 Uiso 1.0 4 calc R
H14B H 0.5822 -0.2643 0.8687 0.1365 Uiso 1.0 4 calc R
H15A H 0.7023 -0.0483 0.9129 0.1959 Uiso 1.0 4 calc R
H15B H 0.6956 -0.1670 0.7905 0.1959 Uiso 1.0 4 calc R
H15C H 0.7178 -0.2117 0.9557 0.1959 Uiso 1.0 4 calc R

loop_
_atom_site_aniso_label
_atom_site_aniso_U_11
_atom_site_aniso_U_22
_atom_site_aniso_U_33
_atom_site_aniso_U_12
_atom_site_aniso_U_13
_atom_site_aniso_U_23
S1 0.1006(19) 0.0727(15) 0.0769(16) -0.0057(13) 0.0074(12) -0.0001(12)
O1 0.099(5) 0.084(5) 0.106(5) -0.003(4) 0.016(4) 0.009(4)
O2 0.112(5) 0.109(5) 0.084(5) -0.028(4) 0.017(4) -0.020(4)
O3 0.144(6) 0.075(4) 0.101(5) -0.024(4) 0.016(5) -0.008(4)
N1 0.102(6) 0.089(6) 0.068(5) -0.004(5) -0.000(4) -0.003(4)
C1 0.091(7) 0.134(10) 0.087(7) 0.019(7) 0.015(6) -0.009(7)
C2 0.123(10) 0.161(12) 0.078(7) 0.015(8) 0.020(7) 0.027(7)
C3 0.098(9) 0.212(15) 0.095(8) 0.010(9) 0.025(7) 0.048(9)
C4 0.103(9) 0.213(15) 0.092(9) 0.028(9) 0.021(7) 0.030(9)
C5 0.092(7) 0.142(10) 0.087(8) 0.014(7) 0.019(6) 0.009(7)
C6 0.108(8) 0.122(9) 0.074(7) 0.013(7) 0.010(6) -0.002(6)
C7 0.087(8) 0.148(10) 0.074(7) 0.004(7) 0.003(6) 0.012(7)
C8 0.079(6) 0.069(6) 0.077(6) -0.000(5) 0.003(5) 0.008(5)
C9 0.099(9) 0.118(10) 0.173(12) -0.002(7) 0.011(8) -0.078(9)
C10 0.106(10) 0.094(9) 0.201(14) 0.011(7) 0.011(9) -0.038(9)
C11 0.086(7) 0.106(8) 0.071(6) 0.013(6) 0.009(5) 0.006(6)
C12 0.094(8) 0.144(11) 0.198(14) 0.008(8) -0.011(8) -0.089(11)
C13 0.083(8) 0.128(10) 0.196(13) 0.017(7) -0.005(8) -0.051(10)
C14 0.099(8) 0.106(8) 0.125(9) -0.007(6) -0.010(7) 0.013(7)
C15 0.097(9) 0.141(12) 0.236(17) -0.007(8) -0.015(10) 0.060(11)

loop_
_atom_type_symbol
_atom_type_description
_atom_type_scat_dispersion_real
_atom_type_scat_dispersion_imag
_atom_type_scat_source
C C 0.018 0.009
;
International Tables for Crystallography
(1992, Vol. C, Tables 4.2.6.8 and 6.1.1.4)
;
H H 0.000 0.000
;
International Tables for Crystallography
(1992, Vol. C, Table 6.1.1.4)
;
N N 0.031 0.018
;
International Tables for Crystallography
(1992, Vol. C, Tables 4.2.6.8 and 6.1.1.4)
;
S S 0.333 0.557
;
International Tables for Crystallography
(1992, Vol. C, Tables 4.2.6.8 and 6.1.1.4)
;
O O 0.049 0.032
;
International Tables for Crystallography
(1992, Vol. C, Tables 4.2.6.8 and 6.1.1.4)
;

loop_
_geom_angle_atom_site_label_1
_geom_angle_atom_site_label_2
_geom_angle_atom_site_label_3
_geom_angle
_geom_angle_publ_flag
_geom_angle_site_symmetry_1
_geom_angle_site_symmetry_3
O1 S1 O2 112.4(4) yes . .
O1 S1 O3 112.5(5) yes . .
O1 S1 C14 107.4(5) yes . .
O2 S1 O3 110.4(5) yes . .
O2 S1 C14 107.9(5) yes . .
O3 S1 C14 105.8(5) yes . .
C2 C1 C6 117.0(10) yes . .
C2 C1 C11 119.0(10) yes . .
C6 C1 C11 123.9(11) yes . .
C1 C2 C3 121.2(10) yes . .
C2 C3 C4 120.5(12) yes . .
C3 C4 C7 120.8(11) yes . .
C6 C5 C7 119.7(10) yes . 3_757
C1 C6 C5 119.3(10) yes . .
C1 C6 C7 122.9(11) yes . .
C5 C6 C7 117.7(10) yes . .
C4 C7 C5 120.1(10) yes . 3_757
C4 C7 C6 117.4(10) yes . .
C5 C7 C6 122.5(11) yes 3_757 .
N1 C8 C9 120.5(9) yes . .
N1 C8 C13 120.9(9) yes . .
C9 C8 C13 118.5(10) yes . .
C8 C9 C10 119.5(11) yes . .
C9 C10 C11 121.3(12) yes . .
C1 C11 C10 122.3(11) yes . .
C1 C11 C12 121.1(10) yes . .
C10 C11 C12 116.4(11) yes . .
C11 C12 C13 121.7(12) yes . .
C8 C13 C12 122.3(13) yes . .
S1 C14 C15 112.4(9) yes . .
C8 N1 H1A 109.464 no . .
C8 N1 H1B 109.462 no . .
C8 N1 H1C 109.466 no . .
H1A N1 H1B 109.478 no . .
H1A N1 H1C 109.477 no . .
H1B N1 H1C 109.480 no . .
C1 C2 H2 119.388 no . .
C3 C2 H2 119.385 no . .
C2 C3 H3 119.736 no . .
C4 C3 H3 119.741 no . .
C3 C4 H4 119.583 no . .
C7 C4 H4 119.587 no . .
C6 C5 H15 120.142 no . .
C7 C5 H15 120.131 no 3_757 .
C8 C9 H9 120.264 no . .
C10 C9 H9 120.250 no . .
C9 C10 H10 119.349 no . .
C11 C10 H10 119.343 no . .
C11 C12 H12 119.130 no . .
C13 C12 H12 119.127 no . .
C8 C13 H13 118.838 no . .
C12 C13 H13 118.826 no . .
S1 C14 H14A 109.117 no . .
S1 C14 H14B 109.116 no . .
C15 C14 H14A 109.116 no . .
C15 C14 H14B 109.125 no . .
H14A C14 H14B 107.847 no . .
C14 C15 H15A 109.471 no . .
C14 C15 H15B 109.469 no . .
C14 C15 H15C 109.469 no . .
H15A C15 H15B 109.473 no . .
H15A C15 H15C 109.476 no . .
H15B C15 H15C 109.469 no . .

loop_
_geom_bond_atom_site_label_1
_geom_bond_atom_site_label_2
_geom_bond_distance
_geom_bond_publ_flag
_geom_bond_site_symmetry_2
S1 O1 1.464(8) yes .
S1 O2 1.445(8) yes .
S1 O3 1.473(7) yes .
S1 C14 1.748(11) yes .
N1 C8 1.435(11) yes .
C1 C2 1.416(18) yes .
C1 C6 1.421(15) yes .
C1 C11 1.487(14) yes .
C2 C3 1.416(17) yes .
C3 C4 1.345(17) yes .
C4 C7 1.469(18) yes .
C5 C6 1.439(17) yes .
C5 C7 1.386(15) yes 3_757
C6 C7 1.384(16) yes .
C8 C9 1.314(16) yes .
C8 C13 1.336(15) yes .
C9 C10 1.411(17) yes .
C10 C11 1.353(16) yes .
C11 C12 1.334(18) yes .
C12 C13 1.346(16) yes .
C14 C15 1.490(17) yes .
N1 H1A 0.900 no .
N1 H1B 0.900 no .
N1 H1C 0.900 no .
C2 H2 0.940 no .
C3 H3 0.940 no .
C4 H4 0.940 no .
C5 H15 0.940 no .
C9 H9 0.940 no .
C10 H10 0.940 no .
C12 H12 0.940 no .
C13 H13 0.940 no .
C14 H14A 0.980 no .
C14 H14B 0.980 no .
C15 H15A 0.970 no .
C15 H15B 0.970 no .
C15 H15C 0.970 no .

loop_
_geom_contact_atom_site_label_1
_geom_contact_atom_site_label_2
_geom_contact_distance
_geom_contact_publ_flag
_geom_contact_site_symmetry_2
O2 C15 3.073(15) no .
O3 C15 3.052(15) no .
C1 C4 2.834(16) no .
C2 C7 2.819(15) no .
C2 C10 3.312(18) no .
C2 C12 3.397(19) no .
C3 C6 2.797(18) no .
C5 C5 2.801(15) no 3_757
C5 C11 2.957(14) no .
C5 C12 3.427(17) no .
C6 C6 2.845(15) no 3_757
C6 C10 3.474(17) no .
C6 C12 3.308(17) no .
C7 C7 2.771(17) no 3_757
C8 C11 2.762(13) no .
C9 C12 2.683(18) no .
C10 C13 2.647(19) no .
S1 N1 3.512(8) no .
O1 O3 3.191(9) no 2_646
O1 N1 2.851(10) no 2_646
O1 N1 3.211(9) no 3_656
O1 C8 3.564(12) no 2_646
O1 C13 3.397(14) no 2_646
O2 O2 3.077(9) no 3_656
O2 N1 2.911(10) no .
O2 N1 2.900(9) no 3_656
O2 C8 3.349(12) no .
O2 C9 3.370(15) no .
O2 C14 3.437(14) no 4_544
O3 O1 3.191(9) no 2_656
O3 N1 2.976(10) no .
O3 N1 2.754(10) no 4_555
O3 C8 3.338(12) no .
O3 C8 3.560(11) no 4_555
N1 S1 3.512(8) no .
N1 O1 2.851(10) no 2_656
N1 O1 3.211(9) no 3_656
N1 O2 2.911(10) no .
N1 O2 2.900(9) no 3_656
N1 O3 2.976(10) no .
N1 O3 2.754(10) no 4_554
C3 C5 3.572(18) no 2_756
C4 C12 3.59(2) no 2_746
C5 C3 3.572(18) no 2_746
C8 O1 3.564(12) no 2_656
C8 O2 3.349(12) no .
C8 O3 3.338(12) no .
C8 O3 3.560(11) no 4_554
C9 O2 3.370(15) no .
C12 C4 3.59(2) no 2_756
C13 O1 3.397(14) no 2_656
C14 O2 3.437(14) no 4_545
S1 H15A 2.8475 no .
S1 H15B 2.8516 no .
S1 H15C 3.5431 no .
O1 H14A 2.7841 no .
O1 H14B 2.7850 no .
O2 H14A 3.4074 no .
O2 H14B 2.8089 no .
O2 H15A 3.3461 no .
O2 H15B 2.7404 no .
O3 H14A 2.7793 no .
O3 H14B 3.4051 no .
O3 H15A 2.7023 no .
O3 H15B 3.3473 no .
N1 H9 2.5524 no .
N1 H13 2.5597 no .
C1 H10 2.6452 no .
C1 H12 2.5994 no .
C1 H3 3.3102 no .
C1 H15 2.6420 no .
C2 H10 3.3138 no .
C2 H12 3.4586 no .
C2 H4 3.2470 no .
C4 H2 3.2358 no .
C4 H15 2.6342 no 3_757
C5 H12 3.4075 no .
C5 H4 2.6551 no 3_757
C6 H2 3.2733 no .
C6 H10 3.5212 no .
C6 H12 3.2436 no .
C6 H4 3.2845 no .
C6 H15 3.2692 no 3_757
C7 H3 3.3000 no .
C7 H15 3.2682 no .
C8 H10 3.1931 no .
C8 H12 3.1842 no .
C9 H1A 2.4678 no .
C9 H1B 2.7950 no .
C9 H1C 3.0687 no .
C9 H13 3.1227 no .
C10 H2 3.2757 no .
C10 H12 3.1400 no .
C10 H13 3.5865 no .
C10 H15 3.1773 no .
C11 H2 2.6436 no .
C11 H9 3.2512 no .
C11 H13 3.1758 no .
C11 H15 2.6168 no .
C12 H2 3.4643 no .
C12 H10 3.1379 no .
C12 H15 2.9494 no .
C13 H1A 3.0928 no .
C13 H1B 2.8158 no .
C13 H1C 2.4897 no .
C13 H9 3.1345 no .
C13 H10 3.5859 no .
H1A H9 2.3306 no .
H1A H13 3.3490 no .
H1B H9 2.8864 no .
H1B H13 2.8940 no .
H1C H9 3.3422 no .
H1C H13 2.3369 no .
H2 H10 3.3164 no .
H2 H3 2.3440 no .
H9 H10 2.3458 no .
H10 H15 3.4453 no .
H12 H13 2.2564 no .
H12 H15 3.0884 no .
H3 H4 2.2762 no .
H4 H15 2.4702 no 3_757
H14A H15A 2.3324 no .
H14A H15B 2.8182 no .
H14A H15C 2.3163 no .
H14B H15A 2.8184 no .
H14B H15B 2.3296 no .
H14B H15C 2.3193 no .
S1 H1A 3.0127 no .
S1 H1A 3.0489 no 3_656
S1 H1B 3.3168 no 3_656
S1 H1B 3.2567 no 4_555
S1 H1C 3.3108 no .
S1 H1C 3.0325 no 2_646
S1 H14B 3.4406 no 2_656
O1 H1A 3.4498 no 2_646
O1 H1A 2.8373 no 3_656
O1 H1B 3.0448 no 2_646
O1 H1B 2.8010 no 3_656
O1 H1C 2.0165 no 2_646
O1 H9 3.1284 no 3_656
O1 H13 2.6681 no 2_646
O1 H14A 3.0897 no 3_657
O1 H14B 3.2730 no 2_656
O2 H1A 2.1686 no .
O2 H1A 2.2773 no 3_656
O2 H1B 2.8416 no 3_656
O2 H1C 3.0849 no .
O2 H1C 3.1893 no 3_656
O2 H9 3.0525 no .
O2 H14A 2.9819 no 4_544
O2 H14B 2.9656 no 4_544
O3 H1A 2.8628 no .
O3 H1A 3.2450 no 4_555
O3 H1B 1.8733 no 4_555
O3 H1C 2.4768 no .
O3 H1C 3.0407 no 4_555
O3 H13 3.5837 no .
O3 H14A 3.3788 no 3_657
O3 H14B 3.0171 no 2_656
N1 H14A 3.3801 no 2_656
N1 H14B 3.2874 no 2_656
C1 H2 3.3885 no 4_555
C3 H10 3.1290 no 3_756
C3 H12 3.4540 no 2_746
C4 H12 3.0246 no 2_746
C4 H3 3.5156 no 4_555
C4 H15C 3.4663 no 3_757
C5 H2 3.4038 no 2_746
C5 H2 2.9270 no 4_555
C5 H3 3.1496 no 2_746
C5 H15A 3.5518 no .
C6 H2 3.5297 no 2_746
C6 H2 2.7962 no 4_555
C7 H2 3.2620 no 2_746
C7 H2 3.0710 no 4_555
C7 H12 3.5544 no 2_746
C7 H3 3.2781 no 4_555
C8 H13 3.5792 no 4_554
C9 H12 3.4839 no 4_554
C9 H13 3.1330 no 4_554
C9 H15B 3.3204 no .
C9 H15C 3.3882 no 4_544
C10 H12 3.2256 no 4_554
C10 H3 3.3199 no 3_756
C10 H15B 3.4754 no .
C10 H15C 3.5263 no 4_544
C12 H4 3.3458 no 2_756
C13 H4 3.5712 no 2_756
C13 H15A 3.5380 no 4_554
C14 H1C 3.0340 no 2_646
C14 H9 3.5040 no 4_545
C15 H9 3.3977 no 4_545
C15 H4 3.2350 no 3_757
C15 H15 3.2048 no .
H1A S1 3.0127 no .
H1A S1 3.0489 no 3_656
H1A O1 3.4498 no 2_656
H1A O1 2.8373 no 3_656
H1A O2 2.1686 no .
H1A O2 2.2773 no 3_656
H1A O3 2.8628 no .
H1A O3 3.2450 no 4_554
H1A H1A 3.2107 no 3_656
H1A H14A 3.4677 no 2_656
H1A H14B 3.1583 no 2_656
H1A H14B 3.5784 no 4_544
H1B S1 3.3168 no 3_656
H1B S1 3.2567 no 4_554
H1B O1 3.0448 no 2_656
H1B O1 2.8010 no 3_656
H1B O2 2.8416 no 3_656
H1B O3 1.8733 no 4_554
H1B H1C 3.2395 no 4_554
H1B H13 3.3892 no 4_554
H1B H14A 3.2210 no 2_656
H1B H14B 3.5437 no 2_656
H1B H15A 3.3817 no 4_554
H1C S1 3.3108 no .
H1C S1 3.0325 no 2_656
H1C O1 2.0165 no 2_656
H1C O2 3.0849 no .
H1C O2 3.1893 no 3_656
H1C O3 2.4768 no .
H1C O3 3.0407 no 4_554
H1C C14 3.0340 no 2_656
H1C H1B 3.2395 no 4_555
H1C H14A 2.9321 no 2_656
H1C H14B 2.7091 no 2_656
H2 C1 3.3885 no 4_554
H2 C5 3.4038 no 2_756
H2 C5 2.9270 no 4_554
H2 C6 3.5297 no 2_756
H2 C6 2.7962 no 4_554
H2 C7 3.2620 no 2_756
H2 C7 3.0710 no 4_554
H2 H12 3.0205 no 4_554
H2 H15 3.3443 no 4_554
H9 O1 3.1284 no 3_656
H9 O2 3.0525 no .
H9 C14 3.5040 no 4_544
H9 C15 3.3977 no 4_544
H9 H13 2.8689 no 4_554
H9 H14B 2.8875 no 4_544
H9 H15B 3.3898 no .
H9 H15B 3.5502 no 4_544
H9 H15C 2.7547 no 4_544
H10 C3 3.1290 no 3_756
H10 H12 3.2940 no 4_554
H10 H3 2.4537 no 3_756
H10 H4 3.5235 no 2_746
H10 H15B 3.5975 no .
H10 H15C 3.0031 no 4_544
H12 C3 3.4540 no 2_756
H12 C4 3.0246 no 2_756
H12 C7 3.5544 no 2_756
H12 C9 3.4839 no 4_555
H12 C10 3.2256 no 4_555
H12 H2 3.0205 no 4_555
H12 H10 3.2940 no 4_555
H12 H3 3.5952 no 2_756
H12 H4 2.9127 no 2_756
H13 O1 2.6681 no 2_656
H13 O3 3.5837 no .
H13 C8 3.5792 no 4_555
H13 C9 3.1330 no 4_555
H13 H1B 3.3892 no 4_555
H13 H9 2.8689 no 4_555
H13 H4 3.3137 no 2_756
H13 H15A 3.3233 no 4_554
H3 C4 3.5156 no 4_554
H3 C5 3.1496 no 2_756
H3 C7 3.2781 no 4_554
H3 C10 3.3199 no 3_756
H3 H10 2.4537 no 3_756
H3 H12 3.5952 no 2_746
H3 H4 3.5191 no 4_554
H3 H15 3.1561 no 2_756
H3 H15B 3.4497 no 2_756
H3 H15C 3.1886 no 2_756
H4 C12 3.3458 no 2_746
H4 C13 3.5712 no 2_746
H4 C15 3.2350 no 3_757
H4 H10 3.5235 no 2_756
H4 H12 2.9127 no 2_746
H4 H13 3.3137 no 2_746
H4 H3 3.5191 no 4_555
H4 H15A 2.9106 no 3_757
H4 H15C 2.6775 no 3_757
H15 C15 3.2048 no .
H15 H2 3.3443 no 4_555
H15 H3 3.1561 no 2_746
H15 H15A 2.6596 no .
H15 H15B 3.2509 no .
H15 H15C 3.2005 no .
H14A O1 3.0897 no 3_657
H14A O2 2.9819 no 4_545
H14A O3 3.3788 no 3_657
H14A N1 3.3801 no 2_646
H14A H1A 3.4677 no 2_646
H14A H1B 3.2210 no 2_646
H14A H1C 2.9321 no 2_646
H14A H15B 3.5072 no 4_545
H14B S1 3.4406 no 2_646
H14B O1 3.2730 no 2_646
H14B O2 2.9656 no 4_545
H14B O3 3.0171 no 2_646
H14B N1 3.2874 no 2_646
H14B H1A 3.1583 no 2_646
H14B H1A 3.5784 no 4_545
H14B H1B 3.5437 no 2_646
H14B H1C 2.7091 no 2_646
H14B H9 2.8875 no 4_545
H15A C5 3.5518 no .
H15A C13 3.5380 no 4_555
H15A H1B 3.3817 no 4_555
H15A H13 3.3233 no 4_555
H15A H4 2.9106 no 3_757
H15A H15 2.6596 no .
H15B C9 3.3204 no .
H15B C10 3.4754 no .
H15B H9 3.3898 no .
H15B H9 3.5502 no 4_545
H15B H10 3.5975 no .
H15B H3 3.4497 no 2_746
H15B H15 3.2509 no .
H15B H14A 3.5072 no 4_544
H15B H15C 3.4181 no 4_544
H15C C4 3.4663 no 3_757
H15C C9 3.3882 no 4_545
H15C C10 3.5263 no 4_545
H15C H9 2.7547 no 4_545
H15C H10 3.0031 no 4_545
H15C H3 3.1886 no 2_746
H15C H4 2.6775 no 3_757
H15C H15 3.2005 no .
H15C H15B 3.4181 no 4_545

loop_
_geom_hbond_atom_site_label_D
_geom_hbond_atom_site_label_H
_geom_hbond_atom_site_label_A
_geom_hbond_site_symmetry_A
_geom_hbond_distance_DA
_geom_hbond_distance_DH
_geom_hbond_distance_HA
_geom_hbond_angle_DHA
_geom_hbond_publ_flag
N1 H1A O2 . 2.911(10) 0.900 2.169 139.3 no
N1 H1A O2 3_656 2.900(9) 0.900 2.277 126.1 no
N1 H1B O3 4_554 2.754(10) 0.900 1.873 165.6 no
N1 H1C O1 2_656 2.851(10) 0.900 2.017 153.6 no
N1 H1C O3 . 2.976(10) 0.900 2.477 115.4 no

loop_
_geom_torsion_atom_site_label_1
_geom_torsion_atom_site_label_2
_geom_torsion_atom_site_label_3
_geom_torsion_atom_site_label_4
_geom_torsion
_geom_torsion_publ_flag
_geom_torsion_site_symmetry_1
_geom_torsion_site_symmetry_3
_geom_torsion_site_symmetry_4
O1 S1 C14 C15 -179.9(6) no . . .
O2 S1 C14 C15 58.7(8) no . . .
O3 S1 C14 C15 -59.5(8) no . . .
C2 C1 C6 C5 -178.6(10) no . . .
C2 C1 C6 C7 0.5(17) no . . .
C6 C1 C2 C3 -0.8(17) no . . .
C2 C1 C11 C10 84.6(14) no . . .
C2 C1 C11 C12 -100.3(12) no . . .
C11 C1 C2 C3 177.3(10) no . . .
C6 C1 C11 C10 -97.4(13) no . . .
C6 C1 C11 C12 77.8(15) no . . .
C11 C1 C6 C5 3.3(17) no . . .
C11 C1 C6 C7 -177.6(10) no . . .
C1 C2 C3 C4 -1.1(19) no . . .
C2 C3 C4 C7 3(2) no . . .
C3 C4 C7 C5 180.0(12) no . . 3_757
C3 C4 C7 C6 -3.5(19) no . . .
C6 C5 C7 C4 -179.2(9) no . 3_757 3_757
C6 C5 C7 C6 -2.9(17) no . 3_757 3_757
C7 C5 C6 C1 -178.1(10) no 3_757 . .
C7 C5 C6 C7 2.8(16) no 3_757 . .
C1 C6 C7 C4 1.6(16) no . . .
C1 C6 C7 C5 178.0(10) no . . 3_757
C5 C6 C7 C4 -179.3(9) no . . .
C5 C6 C7 C5 -2.8(16) no . . 3_757
N1 C8 C9 C10 -178.0(9) no . . .
N1 C8 C13 C12 178.8(9) no . . .
C9 C8 C13 C12 0.8(18) no . . .
C13 C8 C9 C10 -0.1(17) no . . .
C8 C9 C10 C11 -3(2) no . . .
C9 C10 C11 C1 -179.7(11) no . . .
C9 C10 C11 C12 5.0(18) no . . .
C1 C11 C12 C13 -179.7(11) no . . .
C10 C11 C12 C13 -4.3(19) no . . .
C11 C12 C13 C8 1(3) no . . .
